data_4101730
loop_
_publ_author_name
'Shi, F. N.'
'Cunha-Silva, L.'
'Ferreira, R. A. Sa'
'Mafra, L.'
'Trindade, T.'
'Carlos, L. D.'
'Paz, F. A. Almeida'
'Rocha, J.'

_publ_section_title
;
 Interconvertable modular framework and layered lanthanide(III)-etidronic
 acid coordination polymers.
;
_journal_issue 1
_journal_name_full 'Journal of the American Chemical Society'
_journal_page_first 150
_journal_page_last 167
_journal_paper_doi 10.1021/ja074119k
_journal_volume 130
_journal_year 2008
_chemical_formula_sum 'C4 H11 Na4 O16.5 P4 Tb2'
_chemical_formula_weight 856.81
_chemical_name_systematic
; 
 ? 
;
_space_group_IT_number 62
_symmetry_cell_setting orthorhombic
_symmetry_space_group_name_Hall '-P 2ac 2n'
_symmetry_space_group_name_H-M 'P n m a'
_atom_sites_solution_hydrogens geom
_atom_sites_solution_primary direct
_atom_sites_solution_secondary difmap
_audit_creation_date '29 November 2005'
_audit_creation_method 'SHELXL-97, manual editing plus enCIFer'
_cell_angle_alpha 90.00
_cell_angle_beta 90.00
_cell_angle_gamma 90.00
_cell_formula_units_Z 2
_cell_length_a 10.519(2)
_cell_length_b 8.6060(17)
_cell_length_c 9.999(2)
_cell_measurement_reflns_used 1388
_cell_measurement_temperature 100(2)
_cell_measurement_theta_max 27.06
_cell_measurement_theta_min 2.77
_cell_volume 905.2(3)
_computing_cell_refinement 'BRUKER Smart'
_computing_data_collection 'BRUKER Smart'
_computing_data_reduction 'BRUKER Smart'
_computing_molecular_graphics 'SHELXTL (Bruker 2001)'
_computing_publication_material 'SHELXTL (Bruker 2001)'
_computing_structure_refinement 'SHELXTL (Bruker 2001)'
_computing_structure_solution 'SHELXTL (Bruker 2001)'
_diffrn_ambient_temperature 100(2)
_diffrn_measured_fraction_theta_full 0.995
_diffrn_measured_fraction_theta_max 0.995
_diffrn_measurement_device_type 'Smart-CCD-1000 BRUKER'
_diffrn_measurement_method 'omega scans'
_diffrn_radiation_monochromator graphite
_diffrn_radiation_source 'fine-focus sealed tube'
_diffrn_radiation_type MoK\a
_diffrn_radiation_wavelength 0.71073
_diffrn_reflns_av_R_equivalents 0.1158
_diffrn_reflns_av_sigmaI/netI 0.0532
_diffrn_reflns_limit_h_max 13
_diffrn_reflns_limit_h_min -13
_diffrn_reflns_limit_k_max 10
_diffrn_reflns_limit_k_min -11
_diffrn_reflns_limit_l_max 12
_diffrn_reflns_limit_l_min -12
_diffrn_reflns_number 14294
_diffrn_reflns_theta_full 27.24
_diffrn_reflns_theta_max 27.24
_diffrn_reflns_theta_min 3.68
_exptl_absorpt_coefficient_mu 8.284
_exptl_absorpt_correction_T_max 0.6821
_exptl_absorpt_correction_T_min 0.5570
_exptl_absorpt_correction_type numerical
_exptl_absorpt_process_details
;
 SADABS (Sheldrick, 1997)
;
_exptl_crystal_colour Colourless
_exptl_crystal_density_diffrn 3.144
_exptl_crystal_density_method 'not measured'
_exptl_crystal_description Prism
_exptl_crystal_F_000 802
_exptl_crystal_size_max 0.08
_exptl_crystal_size_mid 0.05
_exptl_crystal_size_min 0.05
_refine_diff_density_max 2.409
_refine_diff_density_min -1.758
_refine_diff_density_rms 0.312
_refine_ls_extinction_method none
_refine_ls_goodness_of_fit_ref 1.061
_refine_ls_hydrogen_treatment constr
_refine_ls_matrix_type full
_refine_ls_number_parameters 87
_refine_ls_number_reflns 1070
_refine_ls_number_restraints 12
_refine_ls_restrained_S_all 1.058
_refine_ls_R_factor_all 0.0660
_refine_ls_R_factor_gt 0.0377
_refine_ls_shift/su_max 0.000
_refine_ls_shift/su_mean 0.000
_refine_ls_structure_factor_coef Fsqd
_refine_ls_weighting_details 'calc w=1/[\s^2^(Fo^2^)+(0.0003P)^2^+21.3430P] where P=(Fo^2^+2Fc^2^)/3'
_refine_ls_weighting_scheme calc
_refine_ls_wR_factor_gt 0.0689
_refine_ls_wR_factor_ref 0.0791
_reflns_number_gt 799
_reflns_number_total 1070
_reflns_threshold_expression I>2\s(I)
_cod_data_source_file ja074119ksi20070619_034627.cif
_cod_data_source_block VI
_cod_depositor_comments
;
The following automatic conversions were performed:

'_symmetry_cell_setting' value 'Orthorhombic' changed to
'orthorhombic' according to the built-in table from CIF Core
dictionary named 'cif_core.dic' version 2.4.1 from
2010-06-29.

'_exptl_absorpt_correction_type' value 'Numerical'
changed to 'numerical' according to the built-in table from CIF Core
dictionary named 'cif_core.dic' version 2.4.1 from 2010-06-29.

Automatic conversion script
Id: cif_fix_values 1673 2011-04-08 12:14:43Z adriana 
;
_cod_original_formula_sum 'C4 H11 Na4 O16.50 P4 Tb2'
_cod_database_code 4101730

loop_
_symmetry_equiv_pos_as_xyz
'x, y, z'
'-x+1/2, -y, z+1/2'
'-x, y+1/2, -z'
'x+1/2, -y+1/2, -z+1/2'
'-x, -y, -z'
'x-1/2, y, -z-1/2'
'x, -y-1/2, z'
'-x-1/2, y-1/2, z-1/2'

loop_
_atom_site_label
_atom_site_type_symbol
_atom_site_fract_x
_atom_site_fract_y
_atom_site_fract_z
_atom_site_U_iso_or_equiv
_atom_site_adp_type
_atom_site_occupancy
_atom_site_symmetry_multiplicity
_atom_site_calc_flag
_atom_site_refinement_flags
_atom_site_disorder_assembly
_atom_site_disorder_group
Tb1 Tb 1.14004(5) 0.7500 0.88658(6) 0.01177(16) Uani 1 2 d S . .
P1 P 0.84102(19) 0.5744(2) 0.8693(2) 0.0162(5) Uani 1 1 d . . .
O1 O 0.9757(6) 0.5780(8) 0.8125(7) 0.0305(17) Uani 1 1 d . . .
O2 O 0.8162(6) 0.4359(8) 0.9589(6) 0.0277(16) Uani 1 1 d . . .
O3 O 0.7374(6) 0.5848(7) 0.7636(6) 0.0243(16) Uani 1 1 d . . .
O4 O 0.9480(8) 0.7500 1.0520(9) 0.028(2) Uani 1 2 d S . .
C1 C 0.8317(12) 0.7500 0.9742(12) 0.022(3) Uani 1 2 d SU . .
C2 C 0.7136(11) 0.7500 1.0625(13) 0.023(3) Uani 1 2 d SU . .
H2A H 0.6374 0.7500 1.0061 0.034 Uiso 1 2 calc SR . .
H2B H 0.7137 0.8430 1.1191 0.034 Uiso 0.50 1 calc PR . .
H2C H 0.7137 0.6570 1.1191 0.034 Uiso 0.50 1 calc PR . .
O1W O 1.3842(12) 0.7500 0.9351(14) 0.091(5) Uani 1 2 d S . .
O2W O 0.5000 0.0000 0.0000 0.18(5) Uiso 0.25 2 d SP . .
Na1 Na 1.4329(14) 0.9308(19) 1.107(2) 0.111(6) Uani 0.50 1 d P . .
Na2 Na 1.0737(14) 0.3636(18) 0.7048(17) 0.095(5) Uani 0.50 1 d P . .

loop_
_atom_site_aniso_label
_atom_site_aniso_U_11
_atom_site_aniso_U_22
_atom_site_aniso_U_33
_atom_site_aniso_U_23
_atom_site_aniso_U_13
_atom_site_aniso_U_12
Tb1 0.0128(3) 0.0113(3) 0.0112(3) 0.000 -0.0001(3) 0.000
P1 0.0113(11) 0.0180(11) 0.0192(11) 0.0038(9) -0.0068(9) -0.0016(8)
O1 0.018(4) 0.037(4) 0.037(4) -0.020(4) 0.009(3) -0.012(3)
O2 0.029(4) 0.026(4) 0.028(3) 0.012(3) 0.004(3) 0.008(3)
O3 0.029(4) 0.011(3) 0.033(4) 0.004(3) -0.024(3) -0.005(3)
O4 0.019(5) 0.034(6) 0.030(5) 0.000 -0.015(4) 0.000
C1 0.019(6) 0.031(6) 0.016(5) 0.000 -0.007(4) 0.000
C2 0.010(5) 0.034(6) 0.023(5) 0.000 0.006(4) 0.000
O1W 0.040(9) 0.161(16) 0.073(10) 0.000 -0.006(7) 0.000
Na1 0.084(10) 0.092(11) 0.156(16) -0.026(13) -0.072(13) 0.029(10)
Na2 0.064(9) 0.087(10) 0.133(14) 0.038(10) 0.016(9) 0.013(8)

loop_
_atom_type_symbol
_atom_type_description
_atom_type_scat_dispersion_real
_atom_type_scat_dispersion_imag
_atom_type_scat_source
C C 0.0033 0.0016 'International Tables Vol C Tables 4.2.6.8 and 6.1.1.4'
H H 0.0000 0.0000 'International Tables Vol C Tables 4.2.6.8 and 6.1.1.4'
O O 0.0106 0.0060 'International Tables Vol C Tables 4.2.6.8 and 6.1.1.4'
Na Na 0.0362 0.0249 'International Tables Vol C Tables 4.2.6.8 and 6.1.1.4'
P P 0.1023 0.0942 'International Tables Vol C Tables 4.2.6.8 and 6.1.1.4'
Tb Tb -0.1723 4.1537 'International Tables Vol C Tables 4.2.6.8 and 6.1.1.4'

loop_
_geom_angle_atom_site_label_1
_geom_angle_atom_site_label_2
_geom_angle_atom_site_label_3
_geom_angle
_geom_angle_site_symmetry_1
_geom_angle_site_symmetry_3
_geom_angle_publ_flag
O2 Tb1 O2 89.6(3) 3_757 5_767 ?
O2 Tb1 O3 141.9(2) 3_757 6_657 ?
O2 Tb1 O3 85.3(2) 5_767 6_657 ?
O2 Tb1 O3 85.3(2) 3_757 4_566 ?
O2 Tb1 O3 141.9(2) 5_767 4_566 ?
O3 Tb1 O3 76.1(3) 6_657 4_566 ?
O2 Tb1 O1 142.4(2) 3_757 . ?
O2 Tb1 O1 85.5(3) 5_767 . ?
O3 Tb1 O1 74.8(2) 6_657 . ?
O3 Tb1 O1 120.0(2) 4_566 . ?
O2 Tb1 O1 85.5(3) 3_757 7_575 ?
O2 Tb1 O1 142.4(2) 5_767 7_575 ?
O3 Tb1 O1 120.0(2) 6_657 7_575 ?
O3 Tb1 O1 74.8(2) 4_566 7_575 ?
O1 Tb1 O1 76.4(4) . 7_575 ?
O2 Tb1 O4 74.1(2) 3_757 . ?
O2 Tb1 O4 74.1(2) 5_767 . ?
O3 Tb1 O4 139.07(16) 6_657 . ?
O3 Tb1 O4 139.07(16) 4_566 . ?
O1 Tb1 O4 68.7(2) . . ?
O1 Tb1 O4 68.7(2) 7_575 . ?
O2 Tb1 O1W 71.0(3) 3_757 . ?
O2 Tb1 O1W 71.0(3) 5_767 . ?
O3 Tb1 O1W 71.6(3) 6_657 . ?
O3 Tb1 O1W 71.6(3) 4_566 . ?
O1 Tb1 O1W 140.09(19) . . ?
O1 Tb1 O1W 140.09(19) 7_575 . ?
O4 Tb1 O1W 130.0(4) . . ?
O2 P1 O3 109.5(4) . . ?
O2 P1 O1 113.3(4) . . ?
O3 P1 O1 113.9(4) . . ?
O2 P1 C1 107.4(4) . . ?
O3 P1 C1 108.0(5) . . ?
O1 P1 C1 104.2(5) . . ?
P1 O1 Tb1 124.6(4) . . ?
P1 O2 Tb1 157.3(4) . 5_767 ?
P1 O3 Tb1 143.7(4) . 6_557 ?
C1 O4 Tb1 108.3(7) . . ?
O4 C1 C2 112.2(10) . . ?
O4 C1 P1 105.1(5) . . ?
C2 C1 P1 111.9(5) . . ?
O4 C1 P1 105.1(5) . 7_575 ?
C2 C1 P1 111.9(5) . 7_575 ?
P1 C1 P1 110.2(7) . 7_575 ?
C1 C2 H2A 109.5 . . ?
C1 C2 H2B 109.5 . . ?
H2A C2 H2B 109.5 . . ?
C1 C2 H2C 109.5 . . ?
H2A C2 H2C 109.5 . . ?
H2B C2 H2C 109.5 . . ?
Na1 O2W Na1 180(2) 5_766 1_444 ?
Na2 Na1 O2W 153.6(16) 8_866 1_666 ?
Na1 Na2 Na2 120.6(12) 8_855 7_565 ?

loop_
_geom_bond_atom_site_label_1
_geom_bond_atom_site_label_2
_geom_bond_distance
_geom_bond_site_symmetry_2
_geom_bond_publ_flag
Tb1 O2 2.271(6) 3_757 ?
Tb1 O2 2.271(6) 5_767 ?
Tb1 O3 2.308(6) 6_657 ?
Tb1 O3 2.308(6) 4_566 ?
Tb1 O1 2.393(6) . ?
Tb1 O1 2.393(6) 7_575 ?
Tb1 O4 2.611(10) . ?
Tb1 O1W 2.614(13) . ?
P1 O2 1.514(6) . ?
P1 O3 1.521(6) . ?
P1 O1 1.527(6) . ?
P1 C1 1.842(8) . ?
O2 Tb1 2.271(6) 5_767 ?
O3 Tb1 2.308(6) 6_557 ?
O4 C1 1.450(14) . ?
C1 C2 1.524(17) . ?
C1 P1 1.842(7) 7_575 ?
C2 H2A 0.9800 . ?
C2 H2B 0.9800 . ?
C2 H2C 0.9800 . ?
O2W Na1 1.42(2) 5_766 ?
O2W Na1 1.42(2) 1_444 ?
Na1 Na2 1.13(2) 8_866 ?
Na1 O2W 1.42(2) 1_666 ?
Na2 Na1 1.13(2) 8_855 ?
Na2 Na2 1.96(3) 7_565 ?

loop_
_geom_torsion_atom_site_label_1
_geom_torsion_atom_site_label_2
_geom_torsion_atom_site_label_3
_geom_torsion_atom_site_label_4
_geom_torsion
_geom_torsion_site_symmetry_1
_geom_torsion_site_symmetry_2
_geom_torsion_site_symmetry_3
_geom_torsion_site_symmetry_4
_geom_torsion_publ_flag
O2 P1 O1 Tb1 -105.6(5) . . . . ?
O3 P1 O1 Tb1 128.3(5) . . . . ?
C1 P1 O1 Tb1 10.8(6) . . . . ?
O2 Tb1 O1 P1 4.2(8) 3_757 . . . ?
O2 Tb1 O1 P1 87.6(5) 5_767 . . . ?
O3 Tb1 O1 P1 174.0(6) 6_657 . . . ?
O3 Tb1 O1 P1 -122.4(4) 4_566 . . . ?
O1 Tb1 O1 P1 -59.2(6) 7_575 . . . ?
O4 Tb1 O1 P1 12.9(4) . . . . ?
O1W Tb1 O1 P1 140.5(6) . . . . ?
O3 P1 O2 Tb1 164.7(10) . . . 5_767 ?
O1 P1 O2 Tb1 36.2(12) . . . 5_767 ?
C1 P1 O2 Tb1 -78.3(11) . . . 5_767 ?
O2 P1 O3 Tb1 160.2(6) . . . 6_557 ?
O1 P1 O3 Tb1 -71.7(7) . . . 6_557 ?
C1 P1 O3 Tb1 43.5(8) . . . 6_557 ?
O2 Tb1 O4 C1 132.91(18) 3_757 . . . ?
O2 Tb1 O4 C1 -132.91(18) 5_767 . . . ?
O3 Tb1 O4 C1 -70.1(3) 6_657 . . . ?
O3 Tb1 O4 C1 70.1(3) 4_566 . . . ?
O1 Tb1 O4 C1 -41.6(2) . . . . ?
O1 Tb1 O4 C1 41.6(2) 7_575 . . . ?
O1W Tb1 O4 C1 180.000(2) . . . . ?
Tb1 O4 C1 C2 180.000(3) . . . . ?
Tb1 O4 C1 P1 58.2(5) . . . . ?
Tb1 O4 C1 P1 -58.2(5) . . . 7_575 ?
O2 P1 C1 O4 74.3(7) . . . . ?
O3 P1 C1 O4 -167.7(6) . . . . ?
O1 P1 C1 O4 -46.2(7) . . . . ?
O2 P1 C1 C2 -47.7(8) . . . . ?
O3 P1 C1 C2 70.3(8) . . . . ?
O1 P1 C1 C2 -168.2(7) . . . . ?
O2 P1 C1 P1 -173.0(5) . . . 7_575 ?
O3 P1 C1 P1 -55.0(7) . . . 7_575 ?
O1 P1 C1 P1 66.5(7) . . . 7_575 ?
